data_7710471
loop_
_publ_author_name
'Sergeenko, Ania S.'
'Paripovic, Damir'
'Dab, Chahinez'
'Blanc, Pierre-Fran\,cois'
'Reber, Christian'
'Leznoff, Daniel B.'

_publ_section_title
;
 Highly emissive polymorphs of anhydrous cadmium tetracyanoplatinate and
 their solvated coordination networks.
;
_journal_issue 24
_journal_name_full 'Dalton transactions (Cambridge, England : 2003)'
_journal_page_first 9531
_journal_page_last 9540
_journal_paper_doi 10.1039/d2dt00918h
_journal_volume 51
_journal_year 2022
_chemical_formula_moiety 'C2 H3 Cd0.50 N2 O1.50 Pt0.50'
_chemical_formula_sum 'C2 H3 Cd0.5 N2 O1.5 Pt0.5'
_chemical_formula_weight 232.81
_space_group_crystal_system orthorhombic
_space_group_IT_number 71
_space_group_name_Hall '-I 2 2'
_space_group_name_H-M_alt 'I m m m'
_atom_sites_solution_hydrogens difmap
_audit_update_record
;
2019-01-21 deposited with the CCDC.	2022-05-27 downloaded from the CCDC.
;
_cell_angle_alpha 90
_cell_angle_beta 90
_cell_angle_gamma 90
_cell_formula_units_Z 8
_cell_length_a 9.9234(5)
_cell_length_b 10.0937(5)
_cell_length_c 10.7045(6)
_cell_measurement_reflns_used 8301
_cell_measurement_temperature 299(2)
_cell_measurement_theta_max 30.70
_cell_measurement_theta_min 2.77
_cell_volume 1072.20(10)
_computing_cell_refinement 'Bruker SAINT (Bruker, 2013)'
_computing_data_reduction 'Bruker SAINT (Bruker, 2013)'
_computing_structure_refinement 'SHELXL-2014/6 (Sheldrick, 2014)'
_computing_structure_solution 'SHELXT (Sheldrick, 2015)'
_diffrn_ambient_temperature 299(2)
_diffrn_measured_fraction_theta_full 1.000
_diffrn_measured_fraction_theta_max 0.999
_diffrn_measurement_device_type 'Bruker APEX-II CCD'
_diffrn_measurement_method '\f and \w scans'
_diffrn_radiation_monochromator graphite
_diffrn_radiation_type MoK\a
_diffrn_radiation_wavelength 0.71073
_diffrn_reflns_av_R_equivalents 0.0431
_diffrn_reflns_av_unetI/netI 0.0167
_diffrn_reflns_Laue_measured_fraction_full 1.000
_diffrn_reflns_Laue_measured_fraction_max 0.999
_diffrn_reflns_limit_h_max 14
_diffrn_reflns_limit_h_min -14
_diffrn_reflns_limit_k_max 14
_diffrn_reflns_limit_k_min -14
_diffrn_reflns_limit_l_max 15
_diffrn_reflns_limit_l_min -15
_diffrn_reflns_number 15423
_diffrn_reflns_point_group_measured_fraction_full 1.000
_diffrn_reflns_point_group_measured_fraction_max 0.999
_diffrn_reflns_theta_full 25.242
_diffrn_reflns_theta_max 30.704
_diffrn_reflns_theta_min 2.774
_exptl_absorpt_coefficient_mu 14.999
_exptl_absorpt_correction_T_max 0.7461
_exptl_absorpt_correction_T_min 0.4683
_exptl_absorpt_correction_type multi-scan
_exptl_absorpt_process_details '(Sheldrick , 1996)'
_exptl_crystal_colour colourless
_exptl_crystal_density_diffrn 2.884
_exptl_crystal_description needle
_exptl_crystal_F_000 832
_exptl_crystal_size_max 0.256
_exptl_crystal_size_mid 0.071
_exptl_crystal_size_min 0.025
_refine_diff_density_max 0.556
_refine_diff_density_min -1.228
_refine_diff_density_rms 0.144
_refine_ls_extinction_method none
_refine_ls_goodness_of_fit_ref 1.076
_refine_ls_hydrogen_treatment refall
_refine_ls_matrix_type full
_refine_ls_number_parameters 50
_refine_ls_number_reflns 970
_refine_ls_number_restraints 1
_refine_ls_restrained_S_all 1.076
_refine_ls_R_factor_all 0.0192
_refine_ls_R_factor_gt 0.0148
_refine_ls_shift/su_max 0.001
_refine_ls_shift/su_mean 0.000
_refine_ls_structure_factor_coef Fsqd
_refine_ls_weighting_details 'w=1/[\s^2^(Fo^2^)+(0.0165P)^2^] where P=(Fo^2^+2Fc^2^)/3'
_refine_ls_weighting_scheme calc
_refine_ls_wR_factor_gt 0.0306
_refine_ls_wR_factor_ref 0.0318
_reflns_Friedel_coverage 0.000
_reflns_number_gt 873
_reflns_number_total 970
_reflns_threshold_expression 'I > 2\s(I)'
_cod_data_source_file d2dt00918h2.cif
_cod_data_source_block CdH2O
_cod_depositor_comments
;
The following automatic conversions were performed:

data item '_exptl_absorpt_correction_type' value 'Multi-scan' was
changed to 'multi-scan' in accordance with the
/home/data/users/saulius/crontab/automatic-downloads/rss-feeds/RSC/lib/dictionaries/cif_core.dic
dictionary named 'cif_core.dic' version 2.4.2 last updated on
2011-04-26.

Automatic conversion script
Id: cif_fix_values 7556 2019-12-06 15:28:31Z antanas 

 Adding full bibliography for 7710471--7710472.cif.
;
_cod_original_formula_sum 'C2 H3 Cd0.50 N2 O1.50 Pt0.50'
_cod_database_code 7710471
_shelx_space_group_comment
;
The symmetry employed for this shelxl refinement is uniquely defined
by the following loop, which should always be used as a source of
symmetry information in preference to the above space-group names.
They are only intended as comments.
;
_shelx_estimated_absorpt_t_min 0.114
_shelx_estimated_absorpt_t_max 0.706
_shelxl_version_number 2014/6

loop_
_space_group_symop_operation_xyz
'x, y, z'
'-x, -y, z'
'-x, y, -z'
'x, -y, -z'
'x+1/2, y+1/2, z+1/2'
'-x+1/2, -y+1/2, z+1/2'
'-x+1/2, y+1/2, -z+1/2'
'x+1/2, -y+1/2, -z+1/2'
'-x, -y, -z'
'x, y, -z'
'x, -y, z'
'-x, y, z'
'-x+1/2, -y+1/2, -z+1/2'
'x+1/2, y+1/2, -z+1/2'
'x+1/2, -y+1/2, z+1/2'
'-x+1/2, y+1/2, z+1/2'

loop_
_atom_site_label
_atom_site_type_symbol
_atom_site_fract_x
_atom_site_fract_y
_atom_site_fract_z
_atom_site_U_iso_or_equiv
_atom_site_adp_type
_atom_site_occupancy
_atom_site_site_symmetry_order
_atom_site_calc_flag
_atom_site_refinement_flags_posn
_atom_site_refinement_flags_adp
_atom_site_refinement_flags_occupancy
_atom_site_disorder_assembly
_atom_site_disorder_group
Pt1 Pt 0.500000 0.33493(2) 0.000000 0.02239(6) Uani 1 4 d S T P . .
C1 C 0.3003(4) 0.3289(4) 0.000000 0.0301(7) Uani 1 2 d S T P . .
Cd1 Cd 0.500000 0.30867(4) 0.500000 0.02516(8) Uani 1 4 d S T P . .
H1 H 0.302(5) 0.500000 0.436(4) 0.063(16) Uiso 1 2 d S . P . .
O1 O 0.3466(4) 0.500000 0.500000 0.0352(9) Uani 1 4 d S T P . .
N1 N 0.1864(3) 0.3219(4) 0.000000 0.0456(9) Uani 1 2 d S T P . .
H2 H 0.132(13) 0.421(7) 0.265(7) 0.37(9) Uiso 1 1 d D . . . .
C2 C 0.500000 0.3311(4) 0.1848(3) 0.0312(8) Uani 1 2 d S T P . .
O2 O 0.1685(5) 0.500000 0.2971(5) 0.0944(14) Uani 1 2 d DS T P . .
N2 N 0.500000 0.3259(4) 0.2914(3) 0.0441(9) Uani 1 2 d S T P . .

loop_
_atom_site_aniso_label
_atom_site_aniso_U_11
_atom_site_aniso_U_22
_atom_site_aniso_U_33
_atom_site_aniso_U_23
_atom_site_aniso_U_13
_atom_site_aniso_U_12
Pt1 0.02247(8) 0.03174(10) 0.01296(8) 0.000 0.000 0.000
C1 0.0318(17) 0.0356(19) 0.0228(16) 0.000 0.000 -0.0056(15)
Cd1 0.02089(15) 0.0407(2) 0.01392(14) 0.000 0.000 0.000
O1 0.0280(17) 0.043(2) 0.034(2) 0.000 0.000 0.000
N1 0.0295(16) 0.055(2) 0.052(2) 0.000 0.000 -0.0126(15)
C2 0.0290(16) 0.044(2) 0.0202(16) -0.0016(15) 0.000 0.000
O2 0.087(3) 0.106(4) 0.090(3) 0.000 -0.024(3) 0.000
N2 0.050(2) 0.062(3) 0.0203(14) -0.0012(14) 0.000 0.000

loop_
_atom_type_symbol
_atom_type_description
_atom_type_scat_dispersion_real
_atom_type_scat_dispersion_imag
_atom_type_scat_source
C C 0.0033 0.0016 'International Tables Vol C Tables 4.2.6.8 and 6.1.1.4'
N N 0.0061 0.0033 'International Tables Vol C Tables 4.2.6.8 and 6.1.1.4'
Cd Cd -0.8075 1.2024 'International Tables Vol C Tables 4.2.6.8 and 6.1.1.4'
Pt Pt -1.7033 8.3905 'International Tables Vol C Tables 4.2.6.8 and 6.1.1.4'
O O 0.0106 0.0060 'International Tables Vol C Tables 4.2.6.8 and 6.1.1.4'
H H 0.0000 0.0000 'International Tables Vol C Tables 4.2.6.8 and 6.1.1.4'

loop_
_geom_angle_atom_site_label_1
_geom_angle_atom_site_label_2
_geom_angle_atom_site_label_3
_geom_angle
_geom_angle_site_symmetry_1
_geom_angle_site_symmetry_3
_geom_angle_publ_flag
C2 Pt1 C2 177.7(2) . 10 ?
C2 Pt1 C1 89.966(4) . . ?
C2 Pt1 C1 89.966(4) 10 . ?
C2 Pt1 C1 89.966(4) . 3_655 ?
C2 Pt1 C1 89.966(4) 10 3_655 ?
C1 Pt1 C1 176.5(2) . 3_655 ?
C2 Pt1 Pt1 91.13(11) . 11_565 ?
C2 Pt1 Pt1 91.13(11) 10 11_565 ?
C1 Pt1 Pt1 91.75(10) . 11_565 ?
C1 Pt1 Pt1 91.75(10) 3_655 11_565 ?
N1 C1 Pt1 178.1(4) . . ?
N2 Cd1 N2 171.10(19) 10_556 . ?
N2 Cd1 N1 92.58(6) 10_556 13 ?
N2 Cd1 N1 92.58(6) . 13 ?
N2 Cd1 N1 92.58(6) 10_556 15 ?
N2 Cd1 N1 92.58(6) . 15 ?
N1 Cd1 N1 109.08(19) 13 15 ?
N2 Cd1 O1 86.51(8) 10_556 . ?
N2 Cd1 O1 86.51(8) . . ?
N1 Cd1 O1 87.22(11) 13 . ?
N1 Cd1 O1 163.70(12) 15 . ?
N2 Cd1 O1 86.51(8) 10_556 9_666 ?
N2 Cd1 O1 86.51(8) . 9_666 ?
N1 Cd1 O1 163.70(12) 13 9_666 ?
N1 Cd1 O1 87.22(11) 15 9_666 ?
O1 Cd1 O1 76.48(14) . 9_666 ?
Cd1 O1 Cd1 103.52(14) 9_666 . ?
Cd1 O1 H1 109.7(19) 9_666 . ?
Cd1 O1 H1 109.7(19) . . ?
Cd1 O1 H1 109.7(19) 9_666 10_556 ?
Cd1 O1 H1 109.7(19) . 10_556 ?
H1 O1 H1 114(7) . 10_556 ?
C1 N1 Cd1 148.1(3) . 13 ?
N2 C2 Pt1 178.5(4) . . ?
C2 N2 Cd1 178.2(4) . . ?

loop_
_geom_bond_atom_site_label_1
_geom_bond_atom_site_label_2
_geom_bond_distance
_geom_bond_site_symmetry_2
_geom_bond_publ_flag
Pt1 C2 1.978(4) . ?
Pt1 C2 1.978(4) 10 ?
Pt1 C1 1.983(4) . ?
Pt1 C1 1.983(4) 3_655 ?
Pt1 Pt1 3.3324(4) 11_565 ?
C1 N1 1.132(5) . ?
Cd1 N2 2.240(4) 10_556 ?
Cd1 N2 2.240(4) . ?
Cd1 N1 2.271(3) 13 ?
Cd1 N1 2.271(3) 15 ?
Cd1 O1 2.459(2) . ?
Cd1 O1 2.459(2) 9_666 ?
O1 H1 0.82(4) . ?
C2 N2 1.142(5) . ?
O2 H2 0.94(2) . ?

loop_
_geom_hbond_atom_site_label_D
_geom_hbond_atom_site_label_H
_geom_hbond_atom_site_label_A
_geom_hbond_distance_DH
_geom_hbond_distance_HA
_geom_hbond_distance_DA
_geom_hbond_angle_DHA
_geom_hbond_site_symmetry_A
_geom_hbond_publ_flag
O1 H1 O2 0.82(4) 1.99(4) 2.800(5) 171(5) . yes
